data_4024571
loop_
_publ_author_name
'Subhadeep Banerjee'
'Matthias Zeller'
'Christian Br\"uckner'

_publ_section_title
;
MTO/H2O2/Pyrazole-Mediated N-Oxidation of meso-Tetraarylporphyrins and
-chlorins, and S-Oxidation of a meso-Tetraaryldithiaporphyrin and -chlorin
;
_journal_name_full 'Journal of Organic Chemistry'
_journal_page_first 4283
_journal_page_last 4288
_journal_paper_doi 10.1021/jo9005443
_journal_volume 74
_journal_year 2009
_chemical_formula_moiety 'C56 H52 N4 O13, 2(C H2 Cl2)'
_chemical_formula_sum 'C58 H56 Cl4 N4 O13'
_chemical_formula_weight 1158.87
_chemical_name_systematic
; 
 ? 
;
_space_group_IT_number 14
_symmetry_cell_setting monoclinic
_symmetry_space_group_name_Hall '-P 2ybc'
_symmetry_space_group_name_H-M 'P 1 21/c 1'
_atom_sites_solution_hydrogens geom
_atom_sites_solution_primary direct
_atom_sites_solution_secondary difmap
_audit_creation_method SHELXL-97
_cell_angle_alpha 90.00
_cell_angle_beta 113.475(5)
_cell_angle_gamma 90.00
_cell_formula_units_Z 2
_cell_length_a 14.870(5)
_cell_length_b 17.144(6)
_cell_length_c 11.875(4)
_cell_measurement_reflns_used 2686
_cell_measurement_temperature 100(2)
_cell_measurement_theta_max 30.39
_cell_measurement_theta_min 2.22
_cell_volume 2776.8(17)
_computing_cell_refinement 'Apex2 v2008.2-4'
_computing_data_collection 'Apex2 v2008.2-4 (Bruker, 2008)'
_computing_data_reduction 'Apex2 v2008.2-4'
_computing_molecular_graphics 'SHELXTL 6.14'
_computing_publication_material 'SHELXTL 6.14'
_computing_structure_refinement 'SHELXTL 6.14'
_computing_structure_solution 'SHELXTL 6.14 (Bruker, 2000-2003; Sheldrick, 2008)'
_diffrn_ambient_temperature 100(2)
_diffrn_measured_fraction_theta_full 0.998
_diffrn_measured_fraction_theta_max 0.998
_diffrn_measurement_device_type 'Bruker AXS SMART APEX CCD diffractometer'
_diffrn_measurement_method '\w scans'
_diffrn_radiation_monochromator graphite
_diffrn_radiation_source 'fine-focus sealed tube'
_diffrn_radiation_type MoK\a
_diffrn_radiation_wavelength 0.71073
_diffrn_reflns_av_R_equivalents 0.0956
_diffrn_reflns_av_sigmaI/netI 0.1375
_diffrn_reflns_limit_h_max 17
_diffrn_reflns_limit_h_min -17
_diffrn_reflns_limit_k_max 20
_diffrn_reflns_limit_k_min -20
_diffrn_reflns_limit_l_max 14
_diffrn_reflns_limit_l_min -12
_diffrn_reflns_number 15185
_diffrn_reflns_theta_full 25.67
_diffrn_reflns_theta_max 25.67
_diffrn_reflns_theta_min 1.49
_diffrn_standards_number 0
_exptl_absorpt_coefficient_mu 0.282
_exptl_absorpt_correction_T_max 0.989
_exptl_absorpt_correction_T_min 0.497
_exptl_absorpt_correction_type multi-scan
_exptl_absorpt_process_details 'Apex2 v2008.2-4 (Bruker, 2008)'
_exptl_crystal_colour black
_exptl_crystal_density_diffrn 1.386
_exptl_crystal_density_method 'not measured'
_exptl_crystal_description plate
_exptl_crystal_F_000 1208
_exptl_crystal_size_max 0.55
_exptl_crystal_size_mid 0.40
_exptl_crystal_size_min 0.04
_refine_diff_density_max 0.529
_refine_diff_density_min -0.407
_refine_diff_density_rms 0.069
_refine_ls_extinction_method none
_refine_ls_goodness_of_fit_ref 1.045
_refine_ls_hydrogen_treatment constr
_refine_ls_matrix_type full
_refine_ls_number_parameters 388
_refine_ls_number_reflns 5277
_refine_ls_number_restraints 0
_refine_ls_restrained_S_all 1.045
_refine_ls_R_factor_all 0.1903
_refine_ls_R_factor_gt 0.0823
_refine_ls_shift/su_max 0.001
_refine_ls_shift/su_mean 0.000
_refine_ls_structure_factor_coef Fsqd
_refine_ls_weighting_details 'calc w=1/[\s^2^(Fo^2^)+(0.1315P)^2^+1.1463P] where P=(Fo^2^+2Fc^2^)/3'
_refine_ls_weighting_scheme calc
_refine_ls_wR_factor_gt 0.2237
_refine_ls_wR_factor_ref 0.2951
_reflns_number_gt 2282
_reflns_number_total 5277
_reflns_threshold_expression I>2\s(I)
_cod_data_source_file jo9005443_si_002.cif
_cod_data_source_block 09mz003_0m
_cod_depositor_comments
;
The following automatic conversions were performed:
'_symmetry_cell_setting' value 'Monoclinic' changed to 'monoclinic'
according to '/home/saulius/struct/CIF-dictionaries/cif_core.dic'
dictionary named 'cif_core.dic' version 2.4.1 from 2010-06-29.

Automatic conversion script
Id: cif_fix_enum 1527 2010-12-29 10:47:43Z saulius 
;
_cod_original_sg_symbol_H-M P2(1)/c
_cod_database_code 4024571

loop_
_symmetry_equiv_pos_as_xyz
'x, y, z'
'-x, y+1/2, -z+1/2'
'-x, -y, -z'
'x, -y-1/2, z-1/2'

loop_
_atom_site_label
_atom_site_type_symbol
_atom_site_fract_x
_atom_site_fract_y
_atom_site_fract_z
_atom_site_U_iso_or_equiv
_atom_site_adp_type
_atom_site_occupancy
_atom_site_symmetry_multiplicity
_atom_site_calc_flag
_atom_site_refinement_flags
_atom_site_disorder_assembly
_atom_site_disorder_group
C1 C -0.0350(4) 0.8939(3) -0.2258(5) 0.0502(14) Uani 1 1 d . . .
C2 C -0.0026(4) 0.8205(3) -0.2516(5) 0.0480(14) Uani 1 1 d . . .
H2 H -0.0321 0.7919 -0.3259 0.058 Uiso 1 1 calc R . .
C3 C 0.0769(4) 0.7987(3) -0.1530(4) 0.0509(14) Uani 1 1 d . . .
H3 H 0.1143 0.7526 -0.1457 0.061 Uiso 1 1 calc R . .
C4 C 0.0951(4) 0.8573(3) -0.0613(4) 0.0491(14) Uani 1 1 d . A .
C5 C 0.1675(4) 0.8524(3) 0.0579(4) 0.0461(13) Uani 1 1 d . . .
C6 C 0.2390(4) 0.7893(3) 0.0791(4) 0.0466(13) Uani 1 1 d . . .
C7 C 0.2302(4) 0.7185(3) 0.1253(4) 0.0466(14) Uani 1 1 d . . .
H7 H 0.1782 0.7098 0.1512 0.056 Uiso 1 1 calc R . .
C8 C 0.2962(4) 0.6587(3) 0.1354(4) 0.0493(14) Uani 1 1 d . . .
C9 C 0.3712(4) 0.6705(4) 0.0955(5) 0.0514(15) Uani 1 1 d . . .
C10 C 0.3822(4) 0.7428(4) 0.0515(5) 0.0572(16) Uani 1 1 d . . .
C11 C 0.3171(4) 0.8022(4) 0.0448(5) 0.0541(15) Uani 1 1 d . . .
H11 H 0.3258 0.8523 0.0164 0.065 Uiso 1 1 calc R . .
C12 C 0.2178(5) 0.5703(4) 0.2215(6) 0.0713(18) Uani 1 1 d . . .
H12A H 0.2206 0.6094 0.2830 0.107 Uiso 1 1 calc R . .
H12B H 0.2277 0.5182 0.2586 0.107 Uiso 1 1 calc R . .
H12C H 0.1536 0.5725 0.1526 0.107 Uiso 1 1 calc R . .
C13 C 0.5143(5) 0.6012(4) 0.1996(6) 0.079(2) Uani 1 1 d . . .
H13A H 0.5425 0.6527 0.2293 0.118 Uiso 1 1 calc R . .
H13B H 0.5624 0.5692 0.1833 0.118 Uiso 1 1 calc R . .
H13C H 0.4969 0.5757 0.2620 0.118 Uiso 1 1 calc R . .
C14 C 0.4777(5) 0.8267(5) -0.0184(7) 0.102(3) Uani 1 1 d . . .
H14A H 0.4213 0.8432 -0.0918 0.154 Uiso 1 1 calc R . .
H14B H 0.5364 0.8254 -0.0365 0.154 Uiso 1 1 calc R . .
H14C H 0.4875 0.8636 0.0485 0.154 Uiso 1 1 calc R . .
C15 C 0.1788(4) 0.9005(3) 0.1583(4) 0.0468(13) Uani 1 1 d . . .
C16 C 0.2488(4) 0.8908(3) 0.2819(4) 0.0482(14) Uani 1 1 d . . .
H16 H 0.2973 0.8511 0.3104 0.058 Uiso 1 1 calc R . .
C17 C 0.2338(4) 0.9485(3) 0.3514(4) 0.0480(14) Uani 1 1 d . . .
H17 H 0.2694 0.9557 0.4371 0.058 Uiso 1 1 calc R . .
C18 C 0.1552(4) 0.9963(3) 0.2729(4) 0.0477(13) Uani 1 1 d . . .
C19 C 0.1157(4) 1.0618(3) 0.3044(4) 0.0466(13) Uani 1 1 d . . .
C20 C 0.1645(4) 1.0894(3) 0.4343(4) 0.0456(13) Uani 1 1 d . . .
C21 C 0.2630(4) 1.1034(3) 0.4888(5) 0.0515(14) Uani 1 1 d . . .
H21 H 0.3025 1.0964 0.4434 0.062 Uiso 1 1 calc R . .
C22 C 0.3064(4) 1.1282(4) 0.6122(5) 0.0575(15) Uani 1 1 d . . .
C23 C 0.2485(4) 1.1379(3) 0.6763(5) 0.0554(15) Uani 1 1 d . . .
C24 C 0.1497(4) 1.1239(3) 0.6227(5) 0.0492(14) Uani 1 1 d . . .
C25 C 0.1065(4) 1.0992(3) 0.5024(4) 0.0480(14) Uani 1 1 d . . .
H25 H 0.0381 1.0888 0.4657 0.058 Uiso 1 1 calc R . .
C26 C 0.4672(4) 1.1144(5) 0.6251(7) 0.095(3) Uani 1 1 d . . .
H26A H 0.4430 1.0873 0.5490 0.114 Uiso 1 1 calc R . .
H26B H 0.5356 1.1230 0.6675 0.114 Uiso 1 1 calc R . .
C27 C 0.2818(5) 1.2372(5) 0.8279(7) 0.088(2) Uani 1 1 d . . .
H27A H 0.3154 1.2705 0.7898 0.132 Uiso 1 1 calc R . .
H27B H 0.3111 1.2446 0.9171 0.132 Uiso 1 1 calc R . .
H27C H 0.2122 1.2511 0.7959 0.132 Uiso 1 1 calc R . .
C28 C 0.0031(5) 1.1085(4) 0.6519(6) 0.0719(19) Uani 1 1 d . . .
H28A H -0.0352 1.1386 0.5781 0.108 Uiso 1 1 calc R . .
H28B H -0.0233 1.1171 0.7144 0.108 Uiso 1 1 calc R . .
H28C H -0.0007 1.0529 0.6313 0.108 Uiso 1 1 calc R . .
N1 N 0.0268(3) 0.9149(3) -0.1091(4) 0.0611(13) Uani 1 1 d . . .
N2 N 0.1240(3) 0.9645(3) 0.1573(4) 0.0509(12) Uani 1 1 d . . .
H2A H 0.0755 0.9828 0.0919 0.061 Uiso 1 1 calc R . .
O1 O 0.0505(6) 0.9883(6) -0.0834(7) 0.075(3) Uani 0.50 1 d P A 1
O2 O 0.2925(3) 0.5857(2) 0.1783(3) 0.0600(11) Uani 1 1 d . . .
O3 O 0.4299(3) 0.6099(3) 0.0909(3) 0.0695(12) Uani 1 1 d . . .
O4 O 0.4595(3) 0.7496(3) 0.0178(4) 0.0787(14) Uani 1 1 d . . .
O5 O 0.4025(3) 1.1413(3) 0.6743(4) 0.0807(14) Uani 1 1 d . . .
O6 O 0.2916(3) 1.1573(3) 0.8000(3) 0.0803(14) Uani 1 1 d . . .
O7 O 0.1003(3) 1.1326(2) 0.6970(3) 0.0628(11) Uani 1 1 d . . .
C29 C 0.2450(12) 1.0711(10) -0.0250(14) 0.096(4) Uani 0.50 1 d P B 1
H29A H 0.1854 1.0382 -0.0507 0.115 Uiso 0.50 1 calc PR B 1
H29B H 0.2462 1.0962 -0.0994 0.115 Uiso 0.50 1 calc PR B 1
Cl1 Cl 0.3463(7) 1.0126(4) 0.0391(5) 0.175(3) Uani 0.50 1 d P B 1
Cl2 Cl 0.2378(6) 1.1446(5) 0.0766(5) 0.169(3) Uani 0.50 1 d P B 1
C29B C 0.1691(12) 1.0848(11) -0.0305(12) 0.096(4) Uani 0.50 1 d P C 2
H29C H 0.1232 1.0410 -0.0401 0.115 Uiso 0.50 1 calc PR C 2
H29D H 0.1710 1.0946 -0.1117 0.115 Uiso 0.50 1 calc PR C 2
Cl1B Cl 0.2840(4) 1.0571(4) 0.0702(5) 0.121(2) Uani 0.50 1 d P C 2
Cl2B Cl 0.1224(4) 1.1686(3) 0.0134(4) 0.1090(15) Uani 0.50 1 d P C 2

loop_
_atom_site_aniso_label
_atom_site_aniso_U_11
_atom_site_aniso_U_22
_atom_site_aniso_U_33
_atom_site_aniso_U_23
_atom_site_aniso_U_13
_atom_site_aniso_U_12
C1 0.041(3) 0.070(4) 0.037(3) 0.008(3) 0.013(2) 0.003(3)
C2 0.050(3) 0.063(4) 0.034(3) 0.003(2) 0.020(3) 0.007(3)
C3 0.053(3) 0.067(4) 0.037(3) 0.005(3) 0.023(3) 0.014(3)
C4 0.044(3) 0.067(4) 0.035(3) 0.006(3) 0.014(2) 0.006(3)
C5 0.035(3) 0.071(4) 0.032(3) 0.002(2) 0.014(2) 0.007(3)
C6 0.040(3) 0.071(4) 0.029(3) 0.000(3) 0.013(2) 0.007(3)
C7 0.038(3) 0.074(4) 0.032(3) 0.001(3) 0.018(2) 0.004(3)
C8 0.047(3) 0.068(4) 0.031(3) -0.004(3) 0.013(2) 0.008(3)
C9 0.040(3) 0.081(4) 0.034(3) -0.006(3) 0.015(2) 0.014(3)
C10 0.035(3) 0.106(5) 0.035(3) 0.009(3) 0.018(2) 0.007(3)
C11 0.038(3) 0.086(4) 0.042(3) 0.012(3) 0.020(2) 0.007(3)
C12 0.073(4) 0.068(4) 0.076(4) 0.008(3) 0.033(4) -0.004(3)
C13 0.061(4) 0.100(5) 0.065(4) 0.001(4) 0.013(3) 0.025(4)
C14 0.059(4) 0.167(8) 0.102(6) 0.084(6) 0.054(4) 0.032(5)
C15 0.038(3) 0.069(4) 0.034(3) 0.007(2) 0.016(2) 0.007(3)
C16 0.041(3) 0.075(4) 0.032(3) 0.011(3) 0.018(2) 0.012(3)
C17 0.037(3) 0.081(4) 0.029(3) 0.004(3) 0.016(2) 0.003(3)
C18 0.040(3) 0.073(4) 0.031(3) 0.005(3) 0.016(2) 0.004(3)
C19 0.043(3) 0.066(4) 0.035(3) 0.003(2) 0.019(2) 0.007(3)
C20 0.039(3) 0.063(4) 0.037(3) 0.007(2) 0.017(2) 0.002(3)
C21 0.042(3) 0.078(4) 0.040(3) 0.005(3) 0.023(3) 0.003(3)
C22 0.038(3) 0.085(5) 0.049(3) 0.001(3) 0.016(3) 0.000(3)
C23 0.049(4) 0.079(4) 0.034(3) -0.001(3) 0.013(3) 0.012(3)
C24 0.049(3) 0.066(4) 0.037(3) 0.008(2) 0.022(3) 0.011(3)
C25 0.040(3) 0.068(4) 0.038(3) 0.004(2) 0.017(2) 0.006(3)
C26 0.030(3) 0.160(8) 0.095(5) 0.004(5) 0.024(4) -0.008(4)
C27 0.063(4) 0.109(6) 0.082(5) -0.027(4) 0.019(4) 0.003(4)
C28 0.071(4) 0.090(5) 0.079(4) -0.020(4) 0.057(4) -0.010(4)
N1 0.053(3) 0.055(3) 0.057(3) -0.002(2) 0.004(2) 0.011(3)
N2 0.051(3) 0.074(3) 0.029(2) 0.005(2) 0.017(2) 0.013(2)
O1 0.072(6) 0.104(8) 0.049(5) 0.002(5) 0.027(4) 0.021(5)
O2 0.059(3) 0.066(3) 0.058(2) 0.002(2) 0.026(2) 0.006(2)
O3 0.056(2) 0.106(3) 0.043(2) -0.007(2) 0.0160(19) 0.024(2)
O4 0.049(2) 0.140(4) 0.060(3) 0.025(3) 0.035(2) 0.024(3)
O5 0.044(3) 0.127(4) 0.066(3) -0.015(3) 0.017(2) -0.003(2)
O6 0.061(3) 0.126(4) 0.040(2) -0.014(2) 0.006(2) 0.022(3)
O7 0.057(3) 0.098(3) 0.044(2) 0.000(2) 0.032(2) 0.003(2)
C29 0.082(9) 0.135(10) 0.041(5) 0.015(5) -0.006(7) 0.003(9)
Cl1 0.211(8) 0.122(5) 0.105(4) -0.017(3) -0.029(5) -0.047(5)
Cl2 0.211(8) 0.213(7) 0.092(4) -0.051(4) 0.069(4) -0.071(6)
C29B 0.082(9) 0.135(10) 0.041(5) 0.015(5) -0.006(7) 0.003(9)
Cl1B 0.076(3) 0.157(6) 0.103(4) 0.054(4) 0.005(3) -0.030(3)
Cl2B 0.149(4) 0.135(4) 0.068(2) -0.002(2) 0.070(3) -0.003(3)

loop_
_atom_type_symbol
_atom_type_description
_atom_type_scat_dispersion_real
_atom_type_scat_dispersion_imag
_atom_type_scat_source
C C 0.0033 0.0016 'International Tables Vol C Tables 4.2.6.8 and 6.1.1.4'
H H 0.0000 0.0000 'International Tables Vol C Tables 4.2.6.8 and 6.1.1.4'
N N 0.0061 0.0033 'International Tables Vol C Tables 4.2.6.8 and 6.1.1.4'
O O 0.0106 0.0060 'International Tables Vol C Tables 4.2.6.8 and 6.1.1.4'
Cl Cl 0.1484 0.1585 'International Tables Vol C Tables 4.2.6.8 and 6.1.1.4'

loop_
_geom_angle_atom_site_label_1
_geom_angle_atom_site_label_2
_geom_angle_atom_site_label_3
_geom_angle
_geom_angle_site_symmetry_1
_geom_angle_site_symmetry_3
_geom_angle_publ_flag
N1 C1 C19 125.4(5) . 3_575 ?
N1 C1 C2 107.5(5) . . ?
C19 C1 C2 127.1(5) 3_575 . ?
C3 C2 C1 108.3(5) . . ?
C3 C2 H2 125.9 . . ?
C1 C2 H2 125.9 . . ?
C2 C3 C4 107.6(5) . . ?
C2 C3 H3 126.2 . . ?
C4 C3 H3 126.2 . . ?
N1 C4 C5 127.4(5) . . ?
N1 C4 C3 108.0(4) . . ?
C5 C4 C3 124.5(5) . . ?
C4 C5 C15 127.5(5) . . ?
C4 C5 C6 115.5(5) . . ?
C15 C5 C6 117.0(4) . . ?
C7 C6 C11 119.1(5) . . ?
C7 C6 C5 123.2(5) . . ?
C11 C6 C5 117.7(5) . . ?
C6 C7 C8 120.9(5) . . ?
C6 C7 H7 119.5 . . ?
C8 C7 H7 119.5 . . ?
O2 C8 C9 114.9(5) . . ?
O2 C8 C7 125.2(5) . . ?
C9 C8 C7 119.9(5) . . ?
O3 C9 C10 119.5(5) . . ?
O3 C9 C8 120.8(6) . . ?
C10 C9 C8 119.5(5) . . ?
O4 C10 C9 115.4(5) . . ?
O4 C10 C11 124.8(6) . . ?
C9 C10 C11 119.8(5) . . ?
C10 C11 C6 120.7(6) . . ?
C10 C11 H11 119.6 . . ?
C6 C11 H11 119.6 . . ?
O2 C12 H12A 109.5 . . ?
O2 C12 H12B 109.5 . . ?
H12A C12 H12B 109.5 . . ?
O2 C12 H12C 109.5 . . ?
H12A C12 H12C 109.5 . . ?
H12B C12 H12C 109.5 . . ?
O3 C13 H13A 109.5 . . ?
O3 C13 H13B 109.5 . . ?
H13A C13 H13B 109.5 . . ?
O3 C13 H13C 109.5 . . ?
H13A C13 H13C 109.5 . . ?
H13B C13 H13C 109.5 . . ?
O4 C14 H14A 109.5 . . ?
O4 C14 H14B 109.5 . . ?
H14A C14 H14B 109.5 . . ?
O4 C14 H14C 109.5 . . ?
H14A C14 H14C 109.5 . . ?
H14B C14 H14C 109.5 . . ?
N2 C15 C5 126.5(4) . . ?
N2 C15 C16 106.9(4) . . ?
C5 C15 C16 126.5(5) . . ?
C17 C16 C15 108.0(5) . . ?
C17 C16 H16 126.0 . . ?
C15 C16 H16 126.0 . . ?
C16 C17 C18 108.1(4) . . ?
C16 C17 H17 126.0 . . ?
C18 C17 H17 126.0 . . ?
N2 C18 C19 125.4(5) . . ?
N2 C18 C17 106.7(5) . . ?
C19 C18 C17 127.8(5) . . ?
C18 C19 C1 126.6(5) . 3_575 ?
C18 C19 C20 116.8(4) . . ?
C1 C19 C20 116.6(5) 3_575 . ?
C21 C20 C25 119.6(5) . . ?
C21 C20 C19 122.1(5) . . ?
C25 C20 C19 118.3(4) . . ?
C20 C21 C22 120.3(5) . . ?
C20 C21 H21 119.8 . . ?
C22 C21 H21 119.8 . . ?
O5 C22 C23 116.3(5) . . ?
O5 C22 C21 124.6(5) . . ?
C23 C22 C21 119.1(5) . . ?
C22 C23 C24 121.1(5) . . ?
C22 C23 O6 119.3(5) . . ?
C24 C23 O6 119.5(5) . . ?
O7 C24 C23 115.8(5) . . ?
O7 C24 C25 123.7(5) . . ?
C23 C24 C25 120.4(5) . . ?
C24 C25 C20 119.5(5) . . ?
C24 C25 H25 120.2 . . ?
C20 C25 H25 120.2 . . ?
O5 C26 H26A 120.0 . . ?
O5 C26 H26B 120.0 . . ?
H26A C26 H26B 120.0 . . ?
O6 C27 H27A 109.5 . . ?
O6 C27 H27B 109.5 . . ?
H27A C27 H27B 109.5 . . ?
O6 C27 H27C 109.5 . . ?
H27A C27 H27C 109.5 . . ?
H27B C27 H27C 109.5 . . ?
O7 C28 H28A 109.5 . . ?
O7 C28 H28B 109.5 . . ?
H28A C28 H28B 109.5 . . ?
O7 C28 H28C 109.5 . . ?
H28A C28 H28C 109.5 . . ?
H28B C28 H28C 109.5 . . ?
O1 N1 C4 120.8(6) . . ?
O1 N1 C1 119.8(6) . . ?
C4 N1 C1 108.5(5) . . ?
C15 N2 C18 110.3(4) . . ?
C15 N2 H2A 124.9 . . ?
C18 N2 H2A 124.9 . . ?
C8 O2 C12 117.5(5) . . ?
C9 O3 C13 113.2(4) . . ?
C10 O4 C14 116.4(5) . . ?
C22 O5 C26 118.6(5) . . ?
C23 O6 C27 115.3(5) . . ?
C24 O7 C28 117.7(4) . . ?
Cl1 C29 Cl2 113.2(9) . . ?
Cl1 C29 H29A 108.9 . . ?
Cl2 C29 H29A 108.9 . . ?
Cl1 C29 H29B 108.9 . . ?
Cl2 C29 H29B 108.9 . . ?
H29A C29 H29B 107.8 . . ?
Cl1B C29B Cl2B 114.8(9) . . ?
Cl1B C29B H29C 108.6 . . ?
Cl2B C29B H29C 108.6 . . ?
Cl1B C29B H29D 108.6 . . ?
Cl2B C29B H29D 108.6 . . ?
H29C C29B H29D 107.5 . . ?

loop_
_geom_bond_atom_site_label_1
_geom_bond_atom_site_label_2
_geom_bond_distance
_geom_bond_site_symmetry_2
_geom_bond_publ_flag
C1 N1 1.371(7) . ?
C1 C19 1.412(7) 3_575 ?
C1 C2 1.424(8) . ?
C2 C3 1.344(7) . ?
C2 H2 0.9500 . ?
C3 C4 1.425(7) . ?
C3 H3 0.9500 . ?
C4 N1 1.367(7) . ?
C4 C5 1.399(7) . ?
C5 C15 1.403(7) . ?
C5 C6 1.468(7) . ?
C6 C7 1.359(7) . ?
C6 C11 1.393(7) . ?
C7 C8 1.392(7) . ?
C7 H7 0.9500 . ?
C8 O2 1.361(7) . ?
C8 C9 1.389(8) . ?
C9 O3 1.373(6) . ?
C9 C10 1.379(8) . ?
C10 O4 1.364(6) . ?
C10 C11 1.384(8) . ?
C11 H11 0.9500 . ?
C12 O2 1.421(7) . ?
C12 H12A 0.9800 . ?
C12 H12B 0.9800 . ?
C12 H12C 0.9800 . ?
C13 O3 1.405(7) . ?
C13 H13A 0.9800 . ?
C13 H13B 0.9800 . ?
C13 H13C 0.9800 . ?
C14 O4 1.449(8) . ?
C14 H14A 0.9800 . ?
C14 H14B 0.9800 . ?
C14 H14C 0.9800 . ?
C15 N2 1.365(7) . ?
C15 C16 1.431(7) . ?
C16 C17 1.363(7) . ?
C16 H16 0.9500 . ?
C17 C18 1.428(7) . ?
C17 H17 0.9500 . ?
C18 N2 1.375(6) . ?
C18 C19 1.386(8) . ?
C19 C1 1.412(7) 3_575 ?
C19 C20 1.496(7) . ?
C20 C21 1.367(7) . ?
C20 C25 1.407(7) . ?
C21 C22 1.411(8) . ?
C21 H21 0.9500 . ?
C22 O5 1.341(6) . ?
C22 C23 1.368(8) . ?
C23 C24 1.370(8) . ?
C23 O6 1.388(6) . ?
C24 O7 1.362(6) . ?
C24 C25 1.379(7) . ?
C25 H25 0.9500 . ?
C26 O5 1.388(8) . ?
C26 H26A 0.9500 . ?
C26 H26B 0.9500 . ?
C27 O6 1.430(8) . ?
C27 H27A 0.9800 . ?
C27 H27B 0.9800 . ?
C27 H27C 0.9800 . ?
C28 O7 1.389(7) . ?
C28 H28A 0.9800 . ?
C28 H28B 0.9800 . ?
C28 H28C 0.9800 . ?
N1 O1 1.310(10) . ?
N2 H2A 0.8800 . ?
C29 Cl1 1.715(18) . ?
C29 Cl2 1.778(18) . ?
C29 H29A 0.9900 . ?
C29 H29B 0.9900 . ?
C29B Cl1B 1.717(15) . ?
C29B Cl2B 1.761(18) . ?
C29B H29C 0.9900 . ?
C29B H29D 0.9900 . ?

loop_
_geom_torsion_atom_site_label_1
_geom_torsion_atom_site_label_2
_geom_torsion_atom_site_label_3
_geom_torsion_atom_site_label_4
_geom_torsion
_geom_torsion_site_symmetry_1
_geom_torsion_site_symmetry_2
_geom_torsion_site_symmetry_3
_geom_torsion_site_symmetry_4
_geom_torsion_publ_flag
N1 C1 C2 C3 -0.4(6) . . . . ?
C19 C1 C2 C3 179.5(5) 3_575 . . . ?
C1 C2 C3 C4 1.4(6) . . . . ?
C2 C3 C4 N1 -1.9(6) . . . . ?
C2 C3 C4 C5 175.0(5) . . . . ?
N1 C4 C5 C15 8.2(9) . . . . ?
C3 C4 C5 C15 -168.1(5) . . . . ?
N1 C4 C5 C6 -172.2(5) . . . . ?
C3 C4 C5 C6 11.5(8) . . . . ?
C4 C5 C6 C7 -95.1(6) . . . . ?
C15 C5 C6 C7 84.6(7) . . . . ?
C4 C5 C6 C11 82.1(6) . . . . ?
C15 C5 C6 C11 -98.2(6) . . . . ?
C11 C6 C7 C8 -1.8(7) . . . . ?
C5 C6 C7 C8 175.3(4) . . . . ?
C6 C7 C8 O2 -178.8(5) . . . . ?
C6 C7 C8 C9 -1.3(7) . . . . ?
O2 C8 C9 O3 5.5(7) . . . . ?
C7 C8 C9 O3 -172.2(4) . . . . ?
O2 C8 C9 C10 -179.3(5) . . . . ?
C7 C8 C9 C10 3.1(8) . . . . ?
O3 C9 C10 O4 -6.6(7) . . . . ?
C8 C9 C10 O4 178.1(5) . . . . ?
O3 C9 C10 C11 173.7(5) . . . . ?
C8 C9 C10 C11 -1.6(8) . . . . ?
O4 C10 C11 C6 178.7(5) . . . . ?
C9 C10 C11 C6 -1.6(8) . . . . ?
C7 C6 C11 C10 3.3(8) . . . . ?
C5 C6 C11 C10 -174.0(5) . . . . ?
C4 C5 C15 N2 -4.0(9) . . . . ?
C6 C5 C15 N2 176.4(5) . . . . ?
C4 C5 C15 C16 174.7(5) . . . . ?
C6 C5 C15 C16 -4.9(8) . . . . ?
N2 C15 C16 C17 0.4(6) . . . . ?
C5 C15 C16 C17 -178.5(5) . . . . ?
C15 C16 C17 C18 -0.9(6) . . . . ?
C16 C17 C18 N2 1.0(6) . . . . ?
C16 C17 C18 C19 -179.6(5) . . . . ?
N2 C18 C19 C1 2.3(9) . . . 3_575 ?
C17 C18 C19 C1 -177.0(5) . . . 3_575 ?
N2 C18 C19 C20 -176.6(5) . . . . ?
C17 C18 C19 C20 4.1(8) . . . . ?
C18 C19 C20 C21 52.6(8) . . . . ?
C1 C19 C20 C21 -126.4(6) 3_575 . . . ?
C18 C19 C20 C25 -125.8(6) . . . . ?
C1 C19 C20 C25 55.2(7) 3_575 . . . ?
C25 C20 C21 C22 -0.6(9) . . . . ?
C19 C20 C21 C22 -179.0(5) . . . . ?
C20 C21 C22 O5 178.2(6) . . . . ?
C20 C21 C22 C23 0.0(9) . . . . ?
O5 C22 C23 C24 -178.1(6) . . . . ?
C21 C22 C23 C24 0.2(9) . . . . ?
O5 C22 C23 O6 -2.5(9) . . . . ?
C21 C22 C23 O6 175.8(5) . . . . ?
C22 C23 C24 O7 177.5(5) . . . . ?
O6 C23 C24 O7 1.9(8) . . . . ?
C22 C23 C24 C25 0.2(9) . . . . ?
O6 C23 C24 C25 -175.4(5) . . . . ?
O7 C24 C25 C20 -177.8(5) . . . . ?
C23 C24 C25 C20 -0.8(8) . . . . ?
C21 C20 C25 C24 1.0(8) . . . . ?
C19 C20 C25 C24 179.4(5) . . . . ?
C5 C4 N1 O1 40.7(9) . . . . ?
C3 C4 N1 O1 -142.5(6) . . . . ?
C5 C4 N1 C1 -175.1(5) . . . . ?
C3 C4 N1 C1 1.7(6) . . . . ?
C19 C1 N1 O1 -36.2(9) 3_575 . . . ?
C2 C1 N1 O1 143.7(6) . . . . ?
C19 C1 N1 C4 179.3(5) 3_575 . . . ?
C2 C1 N1 C4 -0.8(6) . . . . ?
C5 C15 N2 C18 179.1(5) . . . . ?
C16 C15 N2 C18 0.2(6) . . . . ?
C19 C18 N2 C15 179.9(5) . . . . ?
C17 C18 N2 C15 -0.7(6) . . . . ?
C9 C8 O2 C12 179.5(5) . . . . ?
C7 C8 O2 C12 -3.0(7) . . . . ?
C10 C9 O3 C13 93.7(6) . . . . ?
C8 C9 O3 C13 -91.1(6) . . . . ?
C9 C10 O4 C14 -174.8(5) . . . . ?
C11 C10 O4 C14 4.9(8) . . . . ?
C23 C22 O5 C26 164.4(6) . . . . ?
C21 C22 O5 C26 -13.8(10) . . . . ?
C22 C23 O6 C27 103.3(7) . . . . ?
C24 C23 O6 C27 -81.0(7) . . . . ?
C23 C24 O7 C28 -171.2(5) . . . . ?
C25 C24 O7 C28 6.0(8) . . . . ?
